data_2234388
loop_
_publ_author_name
'Bahron, Hadariah'
'Bakar, Najihah Abu'
'Yamin, Bohari M.'
'Yusof, M. Sukeri M.'

_publ_section_title
;
 6,6'-Dimethoxy-2,2'-[(<i>E</i>,<i>E</i>')-(2,4,6-trimethyl-1,3-phenylene)bis(nitrilomethanylylidene)]diphenol
 chloroform monosolvate
;
_journal_coeditor_code RZ2720
_journal_issue 4
_journal_name_full 'Acta Crystallographica Section E'
_journal_page_first o1176
_journal_paper_doi 10.1107/S1600536812011531
_journal_volume 68
_journal_year 2012
_chemical_formula_iupac 'C25 H26 N2 O4, C H Cl3'
_chemical_formula_moiety 'C25 H26 N2 O4, C H Cl3'
_chemical_formula_sum 'C26 H27 Cl3 N2 O4'
_chemical_formula_weight 537.85
_chemical_name_systematic
;
6,6'-Dimethoxy-2,2'-[(<i>E</i>,<i>E</i>')-(2,4,6-trimethyl-1,3-
phenylene)bis(nitrilomethanylylidene)]diphenol chloroform monosolvate
;
_space_group_IT_number 2
_symmetry_cell_setting triclinic
_symmetry_space_group_name_Hall '-P 1'
_symmetry_space_group_name_H-M 'P -1'
_atom_sites_solution_hydrogens geom
_atom_sites_solution_primary direct
_atom_sites_solution_secondary difmap
_audit_creation_method SHELXL-97
_cell_angle_alpha 99.315(4)
_cell_angle_beta 93.140(4)
_cell_angle_gamma 90.196(4)
_cell_formula_units_Z 2
_cell_length_a 10.162(2)
_cell_length_b 10.486(2)
_cell_length_c 12.640(3)
_cell_measurement_reflns_used 5967
_cell_measurement_temperature 298(2)
_cell_measurement_theta_max 25.50
_cell_measurement_theta_min 1.97
_cell_volume 1327.0(5)
_computing_cell_refinement 'SAINT (Bruker, 2000)'
_computing_data_collection 'SMART (Bruker, 2000)'
_computing_data_reduction 'SAINT (Bruker, 2000)'
_computing_molecular_graphics 'SHELXTL (Sheldrick, 2008)'
_computing_publication_material
;
SHELXTL (Sheldrick, 2008), PARST (Nardelli, 1995) and PLATON
(Spek, 2009)
;
_computing_structure_refinement 'SHELXTL (Sheldrick, 2008)'
_computing_structure_solution 'SHELXTL (Sheldrick, 2008)'
_diffrn_ambient_temperature 298(2)
_diffrn_detector_area_resol_mean 83.66
_diffrn_measured_fraction_theta_full 0.999
_diffrn_measured_fraction_theta_max 0.999
_diffrn_measurement_device_type
;
Bruker SMART APEX CCD area-detector
;
_diffrn_measurement_method '\w scan'
_diffrn_radiation_monochromator graphite
_diffrn_radiation_source 'fine-focus sealed tube'
_diffrn_radiation_type MoK\a
_diffrn_radiation_wavelength 0.71073
_diffrn_reflns_av_R_equivalents 0.0172
_diffrn_reflns_av_sigmaI/netI 0.0184
_diffrn_reflns_limit_h_max 12
_diffrn_reflns_limit_h_min -12
_diffrn_reflns_limit_k_max 12
_diffrn_reflns_limit_k_min -12
_diffrn_reflns_limit_l_max 15
_diffrn_reflns_limit_l_min -15
_diffrn_reflns_number 14608
_diffrn_reflns_theta_full 25.50
_diffrn_reflns_theta_max 25.50
_diffrn_reflns_theta_min 1.97
_exptl_absorpt_coefficient_mu 0.380
_exptl_absorpt_correction_T_max 0.8507
_exptl_absorpt_correction_T_min 0.8329
_exptl_absorpt_correction_type multi-scan
_exptl_absorpt_process_details '(SADABS; Bruker, 2000)'
_exptl_crystal_colour colourless
_exptl_crystal_density_diffrn 1.346
_exptl_crystal_density_method 'not measured'
_exptl_crystal_description block
_exptl_crystal_F_000 560
_exptl_crystal_size_max 0.50
_exptl_crystal_size_mid 0.47
_exptl_crystal_size_min 0.44
_refine_diff_density_max 0.421
_refine_diff_density_min -0.428
_refine_ls_extinction_method none
_refine_ls_goodness_of_fit_ref 1.041
_refine_ls_hydrogen_treatment mixed
_refine_ls_matrix_type full
_refine_ls_number_parameters 329
_refine_ls_number_reflns 4947
_refine_ls_number_restraints 0
_refine_ls_restrained_S_all 1.041
_refine_ls_R_factor_all 0.0652
_refine_ls_R_factor_gt 0.0507
_refine_ls_shift/su_max 0.000
_refine_ls_shift/su_mean 0.000
_refine_ls_structure_factor_coef Fsqd
_refine_ls_weighting_details 'calc w=1/[\s^2^(Fo^2^)+(0.0709P)^2^+0.5420P] where P=(Fo^2^+2Fc^2^)/3'
_refine_ls_weighting_scheme calc
_refine_ls_wR_factor_gt 0.1357
_refine_ls_wR_factor_ref 0.1497
_reflns_number_gt 3799
_reflns_number_total 4947
_reflns_threshold_expression I>2\s(I)
_cod_data_source_file rz2720.cif
_cod_data_source_block I
_cod_database_code 2234388
_cod_database_fobs_code 2234388

loop_
_symmetry_equiv_pos_as_xyz
'x, y, z'
'-x, -y, -z'

loop_
_atom_site_type_symbol
_atom_site_label
_atom_site_fract_x
_atom_site_fract_y
_atom_site_fract_z
_atom_site_U_iso_or_equiv
_atom_site_adp_type
_atom_site_calc_flag
_atom_site_refinement_flags
_atom_site_occupancy
_atom_site_symmetry_multiplicity
Cl Cl1 0.03110(10) 0.62554(11) 0.86722(8) 0.1141(4) Uani d . 1 1
Cl Cl2 0.27407(11) 0.52065(10) 0.93526(9) 0.1134(3) Uani d . 1 1
Cl Cl3 0.12916(12) 0.69304(10) 1.08602(7) 0.1112(4) Uani d . 1 1
O O1 0.66016(19) 0.17533(16) 0.16568(15) 0.0666(5) Uani d . 1 1
O O2 0.78095(19) 0.01822(19) 0.02179(15) 0.0774(5) Uani d . 1 1
O O3 0.24675(16) 0.87363(16) 0.38440(18) 0.0742(6) Uani d . 1 1
O O4 0.12149(18) 1.08231(16) 0.3545(2) 0.0897(7) Uani d . 1 1
N N1 0.47101(18) 0.21937(16) 0.29251(15) 0.0518(4) Uani d . 1 1
N N2 0.24295(18) 0.62506(16) 0.38954(16) 0.0527(4) Uani d . 1 1
C C1 0.4031(2) 0.28405(19) 0.47697(18) 0.0500(5) Uani d . 1 1
C C2 0.3505(2) 0.3788(2) 0.55115(18) 0.0536(5) Uani d . 1 1
H H2 0.3515 0.3665 0.6224 0.064 Uiso calc R 1 1
C C3 0.2966(2) 0.4910(2) 0.52441(18) 0.0512(5) Uani d . 1 1
C C4 0.2981(2) 0.50847(18) 0.41760(18) 0.0473(5) Uani d . 1 1
C C5 0.3573(2) 0.42049(19) 0.34071(17) 0.0492(5) Uani d . 1 1
C C6 0.4070(2) 0.30635(19) 0.37139(18) 0.0474(5) Uani d . 1 1
C C7 0.4551(3) 0.1628(2) 0.5135(2) 0.0662(6) Uani d . 1 1
H H7A 0.3897 0.0952 0.4967 0.099 Uiso calc R 1 1
H H7B 0.4750 0.1794 0.5896 0.099 Uiso calc R 1 1
H H7C 0.5336 0.1367 0.4774 0.099 Uiso calc R 1 1
C C8 0.2394(3) 0.5905(2) 0.6084(2) 0.0705(7) Uani d . 1 1
H H8A 0.1449 0.5873 0.5993 0.106 Uiso calc R 1 1
H H8B 0.2707 0.6749 0.6010 0.106 Uiso calc R 1 1
H H8C 0.2660 0.5726 0.6785 0.106 Uiso calc R 1 1
C C9 0.3669(3) 0.4462(2) 0.2278(2) 0.0721(7) Uani d . 1 1
H H9A 0.2897 0.4123 0.1851 0.108 Uiso calc R 1 1
H H9B 0.4437 0.4050 0.1977 0.108 Uiso calc R 1 1
H H9C 0.3735 0.5376 0.2283 0.108 Uiso calc R 1 1
C C10 0.4370(2) 0.1001(2) 0.26946(18) 0.0520(5) Uani d . 1 1
H H10 0.3665 0.0698 0.3027 0.062 Uiso calc R 1 1
C C11 0.5068(2) 0.0109(2) 0.19195(18) 0.0515(5) Uani d . 1 1
C C12 0.6140(2) 0.0524(2) 0.14253(18) 0.0529(5) Uani d . 1 1
C C13 0.6780(2) -0.0339(2) 0.06563(19) 0.0599(6) Uani d . 1 1
C C14 0.6338(3) -0.1596(2) 0.0417(2) 0.0716(7) Uani d . 1 1
H H14 0.6758 -0.2175 -0.0089 0.086 Uiso calc R 1 1
C C15 0.5280(3) -0.2015(2) 0.0915(2) 0.0767(8) Uani d . 1 1
H H15 0.4998 -0.2872 0.0745 0.092 Uiso calc R 1 1
C C16 0.4642(3) -0.1179(2) 0.1656(2) 0.0655(6) Uani d . 1 1
H H16 0.3927 -0.1467 0.1985 0.079 Uiso calc R 1 1
C C17 0.8454(3) -0.0624(4) -0.0602(3) 0.1006(11) Uani d . 1 1
H H17A 0.8850 -0.1334 -0.0315 0.151 Uiso calc R 1 1
H H17B 0.9125 -0.0134 -0.0870 0.151 Uiso calc R 1 1
H H17C 0.7824 -0.0949 -0.1177 0.151 Uiso calc R 1 1
C C18 0.1223(2) 0.6255(2) 0.36095(18) 0.0513(5) Uani d . 1 1
H H18 0.0749 0.5483 0.3533 0.062 Uiso calc R 1 1
C C19 0.0532(2) 0.7410(2) 0.33923(17) 0.0498(5) Uani d . 1 1
C C20 -0.0803(2) 0.7342(3) 0.3063(2) 0.0689(7) Uani d . 1 1
H H20 -0.1244 0.6549 0.2957 0.083 Uiso calc R 1 1
C C21 -0.1466(3) 0.8424(3) 0.2894(3) 0.0801(8) Uani d . 1 1
H H21 -0.2353 0.8364 0.2666 0.096 Uiso calc R 1 1
C C22 -0.0827(3) 0.9608(3) 0.3060(2) 0.0720(7) Uani d . 1 1
H H22 -0.1290 1.0346 0.2956 0.086 Uiso calc R 1 1
C C23 0.0486(2) 0.9705(2) 0.3378(2) 0.0595(6) Uani d . 1 1
C C24 0.1182(2) 0.8603(2) 0.35432(18) 0.0499(5) Uani d . 1 1
C C25 0.0571(3) 1.1989(3) 0.3692(3) 0.0928(10) Uani d . 1 1
H H25A 0.0083 1.2092 0.3040 0.139 Uiso calc R 1 1
H H25B 0.1205 1.2681 0.3880 0.139 Uiso calc R 1 1
H H25C -0.0023 1.2005 0.4259 0.139 Uiso calc R 1 1
C C26 0.1719(3) 0.6559(3) 0.9533(2) 0.0741(7) Uani d . 1 1
H H26 0.2196 0.7299 0.9349 0.089 Uiso calc R 1 1
H H3 0.275(3) 0.797(4) 0.392(3) 0.109(11) Uiso d . 1 1
H H1 0.605(3) 0.218(3) 0.210(3) 0.101(11) Uiso d . 1 1

loop_
_atom_site_aniso_label
_atom_site_aniso_U_11
_atom_site_aniso_U_22
_atom_site_aniso_U_33
_atom_site_aniso_U_12
_atom_site_aniso_U_13
_atom_site_aniso_U_23
Cl1 0.1134(7) 0.1233(8) 0.0967(6) 0.0259(6) -0.0080(5) -0.0049(5)
Cl2 0.1231(8) 0.1002(7) 0.1177(7) 0.0351(6) 0.0131(6) 0.0177(5)
Cl3 0.1584(9) 0.1091(7) 0.0672(5) -0.0003(6) 0.0309(5) 0.0097(4)
O1 0.0770(12) 0.0468(9) 0.0746(11) 0.0004(8) 0.0250(9) -0.0016(8)
O2 0.0793(12) 0.0798(12) 0.0697(11) 0.0162(10) 0.0216(9) -0.0039(9)
O3 0.0490(9) 0.0427(9) 0.1321(17) 0.0056(7) -0.0044(9) 0.0210(10)
O4 0.0635(11) 0.0417(9) 0.167(2) 0.0105(8) 0.0093(12) 0.0248(11)
N1 0.0546(10) 0.0388(9) 0.0620(11) 0.0110(8) 0.0091(8) 0.0065(8)
N2 0.0534(11) 0.0344(9) 0.0710(12) 0.0073(7) 0.0058(9) 0.0095(8)
C1 0.0467(11) 0.0418(11) 0.0622(13) 0.0061(9) 0.0012(10) 0.0108(9)
C2 0.0590(13) 0.0491(12) 0.0537(12) 0.0043(10) 0.0039(10) 0.0112(10)
C3 0.0528(12) 0.0405(11) 0.0595(13) 0.0037(9) 0.0080(10) 0.0035(9)
C4 0.0465(11) 0.0322(10) 0.0632(13) 0.0035(8) 0.0039(9) 0.0075(9)
C5 0.0522(12) 0.0391(10) 0.0570(12) 0.0042(9) 0.0063(9) 0.0086(9)
C6 0.0442(11) 0.0361(10) 0.0611(13) 0.0061(8) 0.0058(9) 0.0048(9)
C7 0.0717(16) 0.0554(14) 0.0740(16) 0.0197(12) -0.0027(12) 0.0193(12)
C8 0.0881(18) 0.0522(14) 0.0700(16) 0.0146(12) 0.0194(14) 0.0012(12)
C9 0.099(2) 0.0565(14) 0.0644(15) 0.0228(13) 0.0172(14) 0.0164(12)
C10 0.0503(12) 0.0442(12) 0.0611(13) 0.0078(9) 0.0026(10) 0.0078(10)
C11 0.0571(13) 0.0389(11) 0.0565(12) 0.0099(9) -0.0030(10) 0.0041(9)
C12 0.0609(13) 0.0429(11) 0.0531(12) 0.0129(10) -0.0018(10) 0.0043(9)
C13 0.0659(15) 0.0569(14) 0.0540(13) 0.0201(11) -0.0001(11) 0.0014(10)
C14 0.0876(19) 0.0573(15) 0.0625(15) 0.0236(13) -0.0011(14) -0.0115(12)
C15 0.095(2) 0.0425(13) 0.0849(19) 0.0075(13) -0.0076(16) -0.0082(12)
C16 0.0721(16) 0.0461(13) 0.0753(16) 0.0021(11) -0.0032(13) 0.0034(11)
C17 0.082(2) 0.125(3) 0.082(2) 0.0240(19) 0.0192(16) -0.0254(19)
C18 0.0572(13) 0.0373(10) 0.0595(13) 0.0008(9) 0.0072(10) 0.0066(9)
C19 0.0520(12) 0.0442(11) 0.0544(12) 0.0071(9) 0.0059(9) 0.0102(9)
C20 0.0565(14) 0.0592(14) 0.0923(19) -0.0024(11) -0.0047(13) 0.0196(13)
C21 0.0532(14) 0.0771(18) 0.113(2) 0.0059(13) -0.0115(14) 0.0308(16)
C22 0.0593(15) 0.0619(15) 0.101(2) 0.0180(12) 0.0056(14) 0.0310(14)
C23 0.0548(13) 0.0452(12) 0.0817(16) 0.0100(10) 0.0116(11) 0.0177(11)
C24 0.0452(11) 0.0457(11) 0.0603(13) 0.0090(9) 0.0083(9) 0.0109(9)
C25 0.086(2) 0.0506(15) 0.141(3) 0.0160(14) 0.0102(19) 0.0142(17)
C26 0.0911(19) 0.0671(16) 0.0665(16) -0.0008(14) 0.0179(14) 0.0136(13)

loop_
_atom_type_symbol
_atom_type_description
_atom_type_scat_dispersion_real
_atom_type_scat_dispersion_imag
_atom_type_scat_source
C C 0.0033 0.0016 'International Tables Vol C Tables 4.2.6.8 and 6.1.1.4'
H H 0.0000 0.0000 'International Tables Vol C Tables 4.2.6.8 and 6.1.1.4'
N N 0.0061 0.0033 'International Tables Vol C Tables 4.2.6.8 and 6.1.1.4'
O O 0.0106 0.0060 'International Tables Vol C Tables 4.2.6.8 and 6.1.1.4'
Cl Cl 0.1484 0.1585 'International Tables Vol C Tables 4.2.6.8 and 6.1.1.4'

loop_
_geom_angle_atom_site_label_1
_geom_angle_atom_site_label_2
_geom_angle_atom_site_label_3
_geom_angle
C12 O1 H1 106(2)
C13 O2 C17 117.6(2)
C24 O3 H3 107(2)
C23 O4 C25 118.9(2)
C10 N1 C6 121.59(19)
C18 N2 C4 118.54(18)
C2 C1 C6 117.92(19)
C2 C1 C7 119.0(2)
C6 C1 C7 123.0(2)
C1 C2 C3 123.1(2)
C1 C2 H2 118.5
C3 C2 H2 118.5
C2 C3 C4 117.53(19)
C2 C3 C8 120.8(2)
C4 C3 C8 121.6(2)
C5 C4 C3 121.95(18)
C5 C4 N2 120.19(19)
C3 C4 N2 117.76(18)
C4 C5 C6 118.1(2)
C4 C5 C9 121.06(19)
C6 C5 C9 120.87(19)
C1 C6 C5 121.22(19)
C1 C6 N1 121.34(18)
C5 C6 N1 117.24(19)
C1 C7 H7A 109.5
C1 C7 H7B 109.5
H7A C7 H7B 109.5
C1 C7 H7C 109.5
H7A C7 H7C 109.5
H7B C7 H7C 109.5
C3 C8 H8A 109.5
C3 C8 H8B 109.5
H8A C8 H8B 109.5
C3 C8 H8C 109.5
H8A C8 H8C 109.5
H8B C8 H8C 109.5
C5 C9 H9A 109.5
C5 C9 H9B 109.5
H9A C9 H9B 109.5
C5 C9 H9C 109.5
H9A C9 H9C 109.5
H9B C9 H9C 109.5
N1 C10 C11 121.1(2)
N1 C10 H10 119.5
C11 C10 H10 119.5
C12 C11 C16 119.4(2)
C12 C11 C10 120.85(19)
C16 C11 C10 119.7(2)
O1 C12 C11 121.96(19)
O1 C12 C13 117.9(2)
C11 C12 C13 120.2(2)
O2 C13 C14 126.2(2)
O2 C13 C12 114.9(2)
C14 C13 C12 118.9(2)
C13 C14 C15 121.0(2)
C13 C14 H14 119.5
C15 C14 H14 119.5
C16 C15 C14 120.5(2)
C16 C15 H15 119.7
C14 C15 H15 119.7
C15 C16 C11 119.9(3)
C15 C16 H16 120.0
C11 C16 H16 120.0
O2 C17 H17A 109.5
O2 C17 H17B 109.5
H17A C17 H17B 109.5
O2 C17 H17C 109.5
H17A C17 H17C 109.5
H17B C17 H17C 109.5
N2 C18 C19 123.36(19)
N2 C18 H18 118.3
C19 C18 H18 118.3
C24 C19 C20 119.0(2)
C24 C19 C18 120.59(19)
C20 C19 C18 120.4(2)
C21 C20 C19 120.7(2)
C21 C20 H20 119.7
C19 C20 H20 119.7
C20 C21 C22 120.3(2)
C20 C21 H21 119.9
C22 C21 H21 119.9
C23 C22 C21 120.4(2)
C23 C22 H22 119.8
C21 C22 H22 119.8
O4 C23 C22 125.1(2)
O4 C23 C24 114.9(2)
C22 C23 C24 120.0(2)
O3 C24 C19 122.20(18)
O3 C24 C23 118.2(2)
C19 C24 C23 119.6(2)
O4 C25 H25A 109.5
O4 C25 H25B 109.5
H25A C25 H25B 109.5
O4 C25 H25C 109.5
H25A C25 H25C 109.5
H25B C25 H25C 109.5
Cl3 C26 Cl1 110.58(17)
Cl3 C26 Cl2 110.98(16)
Cl1 C26 Cl2 109.26(16)
Cl3 C26 H26 108.7
Cl1 C26 H26 108.7
Cl2 C26 H26 108.7

loop_
_geom_bond_atom_site_label_1
_geom_bond_atom_site_label_2
_geom_bond_distance
Cl1 C26 1.745(3)
Cl2 C26 1.753(3)
Cl3 C26 1.738(3)
O1 C12 1.351(3)
O1 H1 0.89(4)
O2 C13 1.363(3)
O2 C17 1.419(3)
O3 C24 1.340(3)
O3 H3 0.88(4)
O4 C23 1.366(3)
O4 C25 1.379(3)
N1 C10 1.280(3)
N1 C6 1.425(3)
N2 C18 1.259(3)
N2 C4 1.435(3)
C1 C2 1.381(3)
C1 C6 1.394(3)
C1 C7 1.509(3)
C2 C3 1.383(3)
C2 H2 0.9300
C3 C4 1.392(3)
C3 C8 1.505(3)
C4 C5 1.391(3)
C5 C6 1.404(3)
C5 C9 1.503(3)
C7 H7A 0.9600
C7 H7B 0.9600
C7 H7C 0.9600
C8 H8A 0.9600
C8 H8B 0.9600
C8 H8C 0.9600
C9 H9A 0.9600
C9 H9B 0.9600
C9 H9C 0.9600
C10 C11 1.457(3)
C10 H10 0.9300
C11 C12 1.388(3)
C11 C16 1.399(3)
C12 C13 1.406(3)
C13 C14 1.372(4)
C14 C15 1.380(4)
C14 H14 0.9300
C15 C16 1.368(4)
C15 H15 0.9300
C16 H16 0.9300
C17 H17A 0.9600
C17 H17B 0.9600
C17 H17C 0.9600
C18 C19 1.458(3)
C18 H18 0.9300
C19 C24 1.394(3)
C19 C20 1.395(3)
C20 C21 1.362(4)
C20 H20 0.9300
C21 C22 1.380(4)
C21 H21 0.9300
C22 C23 1.370(3)
C22 H22 0.9300
C23 C24 1.396(3)
C25 H25A 0.9600
C25 H25B 0.9600
C25 H25C 0.9600
C26 H26 0.9800

loop_
_geom_hbond_atom_site_label_D
_geom_hbond_atom_site_label_H
_geom_hbond_atom_site_label_A
_geom_hbond_site_symmetry_A
_geom_hbond_distance_DH
_geom_hbond_distance_HA
_geom_hbond_distance_DA
_geom_hbond_angle_DHA
O1 H1 N1 . 0.89(3) 1.76(4) 2.566(3) 150(3)
O3 H3 N2 . 0.87(4) 1.83(4) 2.618(2) 150(4)
C26 H26 O1 2_666 0.98 2.16 3.071(4) 154

loop_
_geom_torsion_atom_site_label_1
_geom_torsion_atom_site_label_2
_geom_torsion_atom_site_label_3
_geom_torsion_atom_site_label_4
_geom_torsion
C6 C1 C2 C3 3.1(3)
C7 C1 C2 C3 -177.8(2)
C1 C2 C3 C4 -1.0(3)
C1 C2 C3 C8 179.3(2)
C2 C3 C4 C5 -3.3(3)
C8 C3 C4 C5 176.4(2)
C2 C3 C4 N2 -179.66(19)
C8 C3 C4 N2 0.0(3)
C18 N2 C4 C5 93.5(3)
C18 N2 C4 C3 -90.1(3)
C3 C4 C5 C6 5.2(3)
N2 C4 C5 C6 -178.49(19)
C3 C4 C5 C9 -175.3(2)
N2 C4 C5 C9 1.0(3)
C2 C1 C6 C5 -1.0(3)
C7 C1 C6 C5 179.9(2)
C2 C1 C6 N1 173.84(19)
C7 C1 C6 N1 -5.2(3)
C4 C5 C6 C1 -3.0(3)
C9 C5 C6 C1 177.5(2)
C4 C5 C6 N1 -178.06(18)
C9 C5 C6 N1 2.4(3)
C10 N1 C6 C1 58.0(3)
C10 N1 C6 C5 -126.9(2)
C6 N1 C10 C11 -177.39(19)
N1 C10 C11 C12 1.3(3)
N1 C10 C11 C16 -177.7(2)
C16 C11 C12 O1 -179.3(2)
C10 C11 C12 O1 1.7(3)
C16 C11 C12 C13 0.8(3)
C10 C11 C12 C13 -178.2(2)
C17 O2 C13 C14 3.3(4)
C17 O2 C13 C12 -176.9(2)
O1 C12 C13 O2 -0.5(3)
C11 C12 C13 O2 179.3(2)
O1 C12 C13 C14 179.3(2)
C11 C12 C13 C14 -0.9(3)
O2 C13 C14 C15 -180.0(2)
C12 C13 C14 C15 0.3(4)
C13 C14 C15 C16 0.4(4)
C14 C15 C16 C11 -0.4(4)
C12 C11 C16 C15 -0.2(3)
C10 C11 C16 C15 178.8(2)
C4 N2 C18 C19 174.8(2)
N2 C18 C19 C24 -3.0(3)
N2 C18 C19 C20 179.1(2)
C24 C19 C20 C21 -0.2(4)
C18 C19 C20 C21 177.7(3)
C19 C20 C21 C22 -0.8(5)
C20 C21 C22 C23 1.2(5)
C25 O4 C23 C22 18.3(4)
C25 O4 C23 C24 -162.4(3)
C21 C22 C23 O4 178.7(3)
C21 C22 C23 C24 -0.5(4)
C20 C19 C24 O3 -179.0(2)
C18 C19 C24 O3 3.0(3)
C20 C19 C24 C23 0.9(3)
C18 C19 C24 C23 -177.1(2)
O4 C23 C24 O3 0.1(3)
C22 C23 C24 O3 179.4(2)
O4 C23 C24 C19 -179.9(2)
C22 C23 C24 C19 -0.6(4)

loop_
_cod_related_entry_id
_cod_related_entry_database
_cod_related_entry_code
1 ChemSpider 30657638
